data_4106537
loop_
_publ_author_name
'Sakya S. Sen'
'Jakob Hey'
'Regine Herbst-Irmer'
'Herbert W. Roesky'
'Dietmar Stalke'

_publ_section_title
;
 Striking Stability of a Substituted Silicon(II) Bis(trimethylsilyl)amide
 and the Facile Si-Me Bond Cleavage without a Transition Metal Catalyst
;
_journal_name_full 'Journal of the American Chemical Society'
_journal_page_first 12311
_journal_page_last 12316
_journal_paper_doi 10.1021/ja205369h
_journal_volume 133
_journal_year 2011
_chemical_formula_moiety 'C32 H56 N3 P Si3'
_chemical_formula_sum 'C32 H56 N3 P Si3'
_chemical_formula_weight 598.04
_chemical_name_systematic
; 
 ? 
;
_space_group_IT_number 2
_symmetry_cell_setting triclinic
_symmetry_space_group_name_Hall '-P 1'
_symmetry_space_group_name_H-M 'P -1'
_atom_sites_solution_hydrogens geom
_atom_sites_solution_primary direct
_atom_sites_solution_secondary difmap
_audit_creation_method SHELXL-97
_cell_angle_alpha 90.72(2)
_cell_angle_beta 108.43(3)
_cell_angle_gamma 91.82(2)
_cell_formula_units_Z 4
_cell_length_a 12.866(2)
_cell_length_b 16.639(2)
_cell_length_c 17.090(3)
_cell_measurement_reflns_used 9979
_cell_measurement_temperature 101(2)
_cell_measurement_theta_max 22.795
_cell_measurement_theta_min 2.224
_cell_volume 3468.2(11)
_computing_cell_refinement 'SAINT V7.68A'
_computing_data_collection 'APEX2 v2008.11'
_computing_data_reduction 'SAINT V7.46A'
_computing_molecular_graphics 'XSHELL in SHELXTL-97'
_computing_publication_material 'XSHELL in SHELXTL-97'
_computing_structure_refinement 'SHELXL in SHELXTL Version 2008/3'
_computing_structure_solution 'SHELXS in SHELXTL Version 2008/3'
_diffrn_ambient_temperature 101(2)
_diffrn_measured_fraction_theta_full 0.998
_diffrn_measured_fraction_theta_max 0.998
_diffrn_measurement_device_type 'Bruker APEX II with D8'
_diffrn_measurement_method 'omega scans'
_diffrn_radiation_monochromator mirror
_diffrn_radiation_source 'INCOATEC I\mS microfocus source'
_diffrn_radiation_type AgK\a
_diffrn_radiation_wavelength 0.56086
_diffrn_reflns_av_R_equivalents 0.0310
_diffrn_reflns_av_sigmaI/netI 0.0264
_diffrn_reflns_limit_h_max 17
_diffrn_reflns_limit_h_min -17
_diffrn_reflns_limit_k_max 22
_diffrn_reflns_limit_k_min -22
_diffrn_reflns_limit_l_max 23
_diffrn_reflns_limit_l_min -23
_diffrn_reflns_number 119976
_diffrn_reflns_theta_full 22.75
_diffrn_reflns_theta_max 22.75
_diffrn_reflns_theta_min 1.32
_exptl_absorpt_coefficient_mu 0.113
_exptl_absorpt_correction_T_max 0.930
_exptl_absorpt_correction_T_min 0.864
_exptl_absorpt_correction_type multi-scan
_exptl_absorpt_process_details 'SADABS 2008/2'
_exptl_crystal_colour red
_exptl_crystal_density_diffrn 1.146
_exptl_crystal_description block
_exptl_crystal_F_000 1304
_exptl_crystal_size_max 0.18
_exptl_crystal_size_mid 0.10
_exptl_crystal_size_min 0.08
_refine_diff_density_max 0.978
_refine_diff_density_min -0.392
_refine_diff_density_rms 0.053
_refine_ls_extinction_method none
_refine_ls_goodness_of_fit_ref 1.026
_refine_ls_hydrogen_treatment constr
_refine_ls_matrix_type full
_refine_ls_number_parameters 727
_refine_ls_number_reflns 19013
_refine_ls_number_restraints 0
_refine_ls_restrained_S_all 1.026
_refine_ls_R_factor_all 0.0471
_refine_ls_R_factor_gt 0.0366
_refine_ls_shift/su_max 0.002
_refine_ls_shift/su_mean 0.000
_refine_ls_structure_factor_coef Fsqd
_refine_ls_weighting_details 'calc w=1/[\s^2^(Fo^2^)+(0.0488P)^2^+1.5653P] where P=(Fo^2^+2Fc^2^)/3'
_refine_ls_weighting_scheme calc
_refine_ls_wR_factor_gt 0.0937
_refine_ls_wR_factor_ref 0.0998
_reflns_number_gt 15839
_reflns_number_total 19013
_reflns_threshold_expression >2sigma(I)
_cod_data_source_file ja205369h_si_003.cif
_cod_data_source_block 3
_cod_database_code 4106537

loop_
_symmetry_equiv_pos_as_xyz
'x, y, z'
'-x, -y, -z'

loop_
_atom_site_label
_atom_site_type_symbol
_atom_site_fract_x
_atom_site_fract_y
_atom_site_fract_z
_atom_site_U_iso_or_equiv
_atom_site_adp_type
_atom_site_occupancy
_atom_site_symmetry_multiplicity
_atom_site_calc_flag
_atom_site_refinement_flags
Si1_1 Si 0.86000(3) 0.64355(2) 0.25077(2) 0.01394(7) Uani 1 1 d .
N1_1 N 0.87913(9) 0.53545(6) 0.27400(6) 0.0157(2) Uani 1 1 d .
C1_1 C 0.90347(10) 0.52129(7) 0.20446(7) 0.0151(2) Uani 1 1 d .
N2_1 N 0.90653(9) 0.59263(6) 0.17009(6) 0.0160(2) Uani 1 1 d .
C2_1 C 0.91528(10) 0.44042(8) 0.17043(7) 0.0163(2) Uani 1 1 d .
Si3_1 Si 1.10658(3) 0.69934(2) 0.34344(2) 0.01818(8) Uani 1 1 d .
N3_1 N 0.96419(9) 0.70554(6) 0.31371(7) 0.0171(2) Uani 1 1 d .
C3_1 C 0.82007(11) 0.39543(8) 0.12916(8) 0.0204(3) Uani 1 1 d .
H3_1 H 0.7504 0.4174 0.1216 0.025 Uiso 1 1 calc R
C4_1 C 0.82699(12) 0.31846(9) 0.09908(9) 0.0251(3) Uani 1 1 d .
H4_1 H 0.7620 0.2879 0.0708 0.030 Uiso 1 1 calc R
C5_1 C 0.92872(13) 0.28633(9) 0.11036(9) 0.0261(3) Uani 1 1 d .
H5_1 H 0.9333 0.2336 0.0900 0.031 Uiso 1 1 calc R
C6_1 C 1.02378(12) 0.33088(9) 0.15126(9) 0.0243(3) Uani 1 1 d .
H6_1 H 1.0932 0.3086 0.1589 0.029 Uiso 1 1 calc R
C7_1 C 1.01776(11) 0.40806(8) 0.18117(8) 0.0205(3) Uani 1 1 d .
H7_1 H 1.0829 0.4387 0.2088 0.025 Uiso 1 1 calc R
C8_1 C 0.87464(11) 0.48068(8) 0.34103(8) 0.0172(2) Uani 1 1 d .
C9_1 C 0.87962(13) 0.53614(8) 0.41429(8) 0.0231(3) Uani 1 1 d .
H9A_1 H 0.9490 0.5678 0.4308 0.035 Uiso 1 1 calc R
H9B_1 H 0.8749 0.5037 0.4606 0.035 Uiso 1 1 calc R
H9C_1 H 0.8182 0.5724 0.3984 0.035 Uiso 1 1 calc R
C10_1 C 0.76727(12) 0.42983(8) 0.31710(9) 0.0232(3) Uani 1 1 d .
H10A_1 H 0.7051 0.4654 0.3044 0.035 Uiso 1 1 calc R
H10B_1 H 0.7662 0.3956 0.3631 0.035 Uiso 1 1 calc R
H10C_1 H 0.7619 0.3960 0.2685 0.035 Uiso 1 1 calc R
C11_1 C 0.97132(12) 0.42443(8) 0.36505(9) 0.0227(3) Uani 1 1 d .
H11A_1 H 0.9637 0.3855 0.3199 0.034 Uiso 1 1 calc R
H11B_1 H 0.9719 0.3958 0.4150 0.034 Uiso 1 1 calc R
H11C_1 H 1.0401 0.4561 0.3756 0.034 Uiso 1 1 calc R
C12_1 C 0.91871(11) 0.61303(8) 0.08887(8) 0.0193(3) Uani 1 1 d .
C13_1 C 0.83257(12) 0.56770(10) 0.01753(9) 0.0269(3) Uani 1 1 d .
H13A_1 H 0.8384 0.5864 -0.0351 0.040 Uiso 1 1 calc R
H13B_1 H 0.7592 0.5778 0.0203 0.040 Uiso 1 1 calc R
H13C_1 H 0.8451 0.5099 0.0219 0.040 Uiso 1 1 calc R
C14_1 C 1.03353(12) 0.59483(10) 0.08689(10) 0.0303(3) Uani 1 1 d .
H14A_1 H 1.0407 0.6104 0.0337 0.046 Uiso 1 1 calc R
H14B_1 H 1.0453 0.5371 0.0943 0.046 Uiso 1 1 calc R
H14C_1 H 1.0883 0.6252 0.1314 0.046 Uiso 1 1 calc R
C15_1 C 0.90092(14) 0.70296(9) 0.07974(10) 0.0301(3) Uani 1 1 d .
H15A_1 H 0.9090 0.7201 0.0272 0.045 Uiso 1 1 calc R
H15B_1 H 0.9553 0.7324 0.1254 0.045 Uiso 1 1 calc R
H15C_1 H 0.8271 0.7143 0.0807 0.045 Uiso 1 1 calc R
C20_1 C 1.16711(12) 0.72015(10) 0.45674(9) 0.0291(3) Uani 1 1 d .
H20A_1 H 1.2473 0.7203 0.4723 0.044 Uiso 1 1 calc R
H20B_1 H 1.1414 0.6783 0.4869 0.044 Uiso 1 1 calc R
H20C_1 H 1.1444 0.7727 0.4705 0.044 Uiso 1 1 calc R
C21_1 C 1.17007(13) 0.77330(10) 0.28915(11) 0.0330(3) Uani 1 1 d .
H21A_1 H 1.1383 0.7644 0.2294 0.049 Uiso 1 1 calc R
H21B_1 H 1.2494 0.7662 0.3057 0.049 Uiso 1 1 calc R
H21C_1 H 1.1559 0.8280 0.3039 0.049 Uiso 1 1 calc R
C16_1 C 0.73087(10) 0.68514(7) 0.23065(8) 0.0171(2) Uani 1 1 d .
C22_1 C 1.15501(12) 0.59828(9) 0.32565(10) 0.0289(3) Uani 1 1 d .
H22A_1 H 1.1242 0.5828 0.2671 0.043 Uiso 1 1 calc R
H22B_1 H 1.1311 0.5586 0.3589 0.043 Uiso 1 1 calc R
H22C_1 H 1.2352 0.6003 0.3416 0.043 Uiso 1 1 calc R
C23_1 C 0.61560(10) 0.64547(7) 0.19692(8) 0.0150(2) Uani 1 1 d .
C24_1 C 0.53465(11) 0.70259(8) 0.13900(8) 0.0186(2) Uani 1 1 d .
H24A_1 H 0.5333 0.7534 0.1694 0.022 Uiso 1 1 calc R
H24B_1 H 0.5607 0.7157 0.0918 0.022 Uiso 1 1 calc R
C30_1 C 0.45283(11) 0.58566(8) 0.23492(8) 0.0200(3) Uani 1 1 d .
H30_1 H 0.4259 0.5724 0.2822 0.024 Uiso 1 1 calc R
C25_1 C 0.41822(11) 0.66493(8) 0.10642(8) 0.0206(3) Uani 1 1 d .
H25_1 H 0.3686 0.7038 0.0698 0.025 Uiso 1 1 calc R
C31_1 C 0.37609(11) 0.64482(8) 0.17861(9) 0.0227(3) Uani 1 1 d .
H31A_1 H 0.3009 0.6205 0.1574 0.027 Uiso 1 1 calc R
H31B_1 H 0.3737 0.6946 0.2102 0.027 Uiso 1 1 calc R
C26_1 C 0.41939(12) 0.58778(9) 0.05697(9) 0.0234(3) Uani 1 1 d .
H26A_1 H 0.4444 0.6005 0.0092 0.028 Uiso 1 1 calc R
H26B_1 H 0.3445 0.5630 0.0358 0.028 Uiso 1 1 calc R
C32_1 C 0.45542(11) 0.50843(8) 0.18549(9) 0.0212(3) Uani 1 1 d .
H32A_1 H 0.5044 0.4699 0.2217 0.025 Uiso 1 1 calc R
H32B_1 H 0.3809 0.4830 0.1644 0.025 Uiso 1 1 calc R
C27_1 C 0.49706(11) 0.52898(8) 0.11308(8) 0.0196(3) Uani 1 1 d .
H27_1 H 0.4987 0.4787 0.0809 0.024 Uiso 1 1 calc R
C28_1 C 0.61312(10) 0.56784(8) 0.14575(8) 0.0170(2) Uani 1 1 d .
H28A_1 H 0.6394 0.5807 0.0987 0.020 Uiso 1 1 calc R
H28B_1 H 0.6634 0.5291 0.1805 0.020 Uiso 1 1 calc R
C29_1 C 0.56885(10) 0.62437(8) 0.26762(8) 0.0177(2) Uani 1 1 d .
H29A_1 H 0.6179 0.5869 0.3052 0.021 Uiso 1 1 calc R
H29B_1 H 0.5671 0.6740 0.2997 0.021 Uiso 1 1 calc R
P1_1 P 0.73595(3) 0.78932(2) 0.26326(2) 0.02038(8) Uani 1 1 d .
Si2_1 Si 0.90333(3) 0.78485(2) 0.35260(2) 0.01905(8) Uani 1 1 d .
C17_1 C 0.76304(13) 0.85278(9) 0.18123(10) 0.0289(3) Uani 1 1 d .
H17A_1 H 0.8305 0.8361 0.1717 0.043 Uiso 1 1 calc R
H17B_1 H 0.7713 0.9094 0.1992 0.043 Uiso 1 1 calc R
H17C_1 H 0.7015 0.8459 0.1300 0.043 Uiso 1 1 calc R
C18_1 C 0.89137(12) 0.76131(10) 0.45608(9) 0.0283(3) Uani 1 1 d .
H18A_1 H 0.8325 0.7205 0.4497 0.042 Uiso 1 1 calc R
H18B_1 H 0.8745 0.8102 0.4815 0.042 Uiso 1 1 calc R
H18C_1 H 0.9608 0.7409 0.4913 0.042 Uiso 1 1 calc R
C19_1 C 0.98100(13) 0.88307(9) 0.35963(11) 0.0309(3) Uani 1 1 d .
H19A_1 H 1.0537 0.8798 0.4008 0.046 Uiso 1 1 calc R
H19B_1 H 0.9409 0.9259 0.3760 0.046 Uiso 1 1 calc R
H19C_1 H 0.9891 0.8950 0.3058 0.046 Uiso 1 1 calc R
Si1_2 Si 0.39435(3) 0.112750(19) 0.24280(2) 0.01195(7) Uani 1 1 d .
N1_2 N 0.49581(8) 0.16167(6) 0.20156(6) 0.01375(19) Uani 1 1 d .
C1_2 C 0.57809(10) 0.12265(7) 0.25433(7) 0.0134(2) Uani 1 1 d .
N2_2 N 0.53208(8) 0.07167(6) 0.29451(6) 0.0141(2) Uani 1 1 d .
C2_2 C 0.69664(10) 0.13840(7) 0.26866(8) 0.0158(2) Uani 1 1 d .
Si3_2 Si 0.34132(3) -0.03367(2) 0.11481(2) 0.01674(7) Uani 1 1 d .
N3_2 N 0.31009(8) 0.04324(6) 0.17316(6) 0.0148(2) Uani 1 1 d .
C3_2 C 0.75137(11) 0.19546(8) 0.32920(8) 0.0198(3) Uani 1 1 d .
H3_2 H 0.7130 0.2224 0.3604 0.024 Uiso 1 1 calc R
C4_2 C 0.86215(11) 0.21276(9) 0.34377(9) 0.0255(3) Uani 1 1 d .
H4_2 H 0.8995 0.2518 0.3849 0.031 Uiso 1 1 calc R
C5_2 C 0.91861(12) 0.17345(10) 0.29868(10) 0.0296(3) Uani 1 1 d .
H5_2 H 0.9944 0.1856 0.3087 0.036 Uiso 1 1 calc R
C6_2 C 0.86417(12) 0.11639(9) 0.23896(10) 0.0278(3) Uani 1 1 d .
H6_2 H 0.9030 0.0894 0.2082 0.033 Uiso 1 1 calc R
C7_2 C 0.75326(11) 0.09825(8) 0.22351(8) 0.0208(3) Uani 1 1 d .
H7_2 H 0.7163 0.0589 0.1826 0.025 Uiso 1 1 calc R
C8_2 C 0.49772(10) 0.21963(8) 0.13659(8) 0.0163(2) Uani 1 1 d .
C9_2 C 0.38150(12) 0.25002(10) 0.10245(10) 0.0298(3) Uani 1 1 d .
H9A_2 H 0.3789 0.2897 0.0600 0.045 Uiso 1 1 calc R
H9B_2 H 0.3607 0.2751 0.1472 0.045 Uiso 1 1 calc R
H9C_2 H 0.3304 0.2047 0.0782 0.045 Uiso 1 1 calc R
C10_2 C 0.57742(13) 0.29128(8) 0.17038(9) 0.0253(3) Uani 1 1 d .
H10A_2 H 0.5692 0.3309 0.1271 0.038 Uiso 1 1 calc R
H10B_2 H 0.6527 0.2728 0.1883 0.038 Uiso 1 1 calc R
H10C_2 H 0.5614 0.3160 0.2174 0.038 Uiso 1 1 calc R
C11_2 C 0.52778(13) 0.17763(9) 0.06718(8) 0.0261(3) Uani 1 1 d .
H11A_2 H 0.4754 0.1327 0.0444 0.039 Uiso 1 1 calc R
H11B_2 H 0.6018 0.1573 0.0890 0.039 Uiso 1 1 calc R
H11C_2 H 0.5254 0.2160 0.0237 0.039 Uiso 1 1 calc R
C12_2 C 0.58121(11) 0.01969(8) 0.36614(8) 0.0178(2) Uani 1 1 d .
C13_2 C 0.59337(13) 0.06629(9) 0.44643(8) 0.0272(3) Uani 1 1 d .
H13A_2 H 0.6451 0.1122 0.4520 0.041 Uiso 1 1 calc R
H13B_2 H 0.6210 0.0308 0.4933 0.041 Uiso 1 1 calc R
H13C_2 H 0.5219 0.0857 0.4455 0.041 Uiso 1 1 calc R
C14_2 C 0.69215(12) -0.01251(9) 0.36812(9) 0.0237(3) Uani 1 1 d .
H14A_2 H 0.6858 -0.0372 0.3144 0.036 Uiso 1 1 calc R
H14B_2 H 0.7144 -0.0528 0.4110 0.036 Uiso 1 1 calc R
H14C_2 H 0.7472 0.0319 0.3802 0.036 Uiso 1 1 calc R
C20_2 C 0.26389(13) -0.02164(10) 0.00268(9) 0.0284(3) Uani 1 1 d .
H20A_2 H 0.2792 -0.0663 -0.0295 0.043 Uiso 1 1 calc R
H20B_2 H 0.2869 0.0293 -0.0160 0.043 Uiso 1 1 calc R
H20C_2 H 0.1851 -0.0217 -0.0050 0.043 Uiso 1 1 calc R
C15_2 C 0.49959(13) -0.05189(9) 0.35683(9) 0.0273(3) Uani 1 1 d .
H15A_2 H 0.4268 -0.0320 0.3513 0.041 Uiso 1 1 calc R
H15B_2 H 0.5236 -0.0853 0.4057 0.041 Uiso 1 1 calc R
H15C_2 H 0.4963 -0.0841 0.3076 0.041 Uiso 1 1 calc R
C21_2 C 0.30118(13) -0.13512(8) 0.14422(11) 0.0296(3) Uani 1 1 d .
H21A_2 H 0.2212 -0.1429 0.1232 0.044 Uiso 1 1 calc R
H21B_2 H 0.3262 -0.1388 0.2045 0.044 Uiso 1 1 calc R
H21C_2 H 0.3351 -0.1767 0.1204 0.044 Uiso 1 1 calc R
C16_2 C 0.32287(10) 0.16926(7) 0.29462(8) 0.0148(2) Uani 1 1 d .
C22_2 C 0.48987(11) -0.03725(8) 0.12462(9) 0.0216(3) Uani 1 1 d .
H22A_2 H 0.5001 -0.0790 0.0870 0.032 Uiso 1 1 calc R
H22B_2 H 0.5320 -0.0497 0.1815 0.032 Uiso 1 1 calc R
H22C_2 H 0.5154 0.0150 0.1105 0.032 Uiso 1 1 calc R
C23_2 C 0.35986(10) 0.24322(7) 0.35287(7) 0.0141(2) Uani 1 1 d .
C24_2 C 0.34351(11) 0.22728(8) 0.43751(8) 0.0185(2) Uani 1 1 d .
H24A_2 H 0.2652 0.2134 0.4289 0.022 Uiso 1 1 calc R
H24B_2 H 0.3866 0.1807 0.4628 0.022 Uiso 1 1 calc R
C30_2 C 0.32829(12) 0.39149(8) 0.37617(9) 0.0251(3) Uani 1 1 d .
H30_2 H 0.2835 0.4382 0.3511 0.030 Uiso 1 1 calc R
C25_2 C 0.37917(12) 0.30060(9) 0.49677(8) 0.0232(3) Uani 1 1 d .
H25_2 H 0.3677 0.2878 0.5505 0.028 Uiso 1 1 calc R
C31_2 C 0.31068(13) 0.37239(9) 0.45869(9) 0.0274(3) Uani 1 1 d .
H31A_2 H 0.2321 0.3594 0.4498 0.033 Uiso 1 1 calc R
H31B_2 H 0.3330 0.4198 0.4966 0.033 Uiso 1 1 calc R
C26_2 C 0.50099(12) 0.32115(9) 0.51120(8) 0.0249(3) Uani 1 1 d .
H26A_2 H 0.5249 0.3681 0.5497 0.030 Uiso 1 1 calc R
H26B_2 H 0.5454 0.2750 0.5362 0.030 Uiso 1 1 calc R
C32_2 C 0.44979(13) 0.41248(8) 0.39071(9) 0.0267(3) Uani 1 1 d .
H32A_2 H 0.4730 0.4600 0.4284 0.032 Uiso 1 1 calc R
H32B_2 H 0.4614 0.4258 0.3377 0.032 Uiso 1 1 calc R
C27_2 C 0.51823(11) 0.34053(8) 0.42855(8) 0.0220(3) Uani 1 1 d .
H27_2 H 0.5976 0.3540 0.4377 0.026 Uiso 1 1 calc R
C28_2 C 0.48157(10) 0.26712(8) 0.36916(8) 0.0176(2) Uani 1 1 d .
H28A_2 H 0.4937 0.2797 0.3162 0.021 Uiso 1 1 calc R
H28B_2 H 0.5270 0.2211 0.3930 0.021 Uiso 1 1 calc R
C29_2 C 0.29280(11) 0.31766(8) 0.31743(8) 0.0199(3) Uani 1 1 d .
H29A_2 H 0.3026 0.3306 0.2638 0.024 Uiso 1 1 calc R
H29B_2 H 0.2140 0.3047 0.3076 0.024 Uiso 1 1 calc R
P1_2 P 0.18397(3) 0.13199(2) 0.27749(2) 0.01770(7) Uani 1 1 d .
Si2_2 Si 0.17215(3) 0.06465(2) 0.16189(2) 0.01693(7) Uani 1 1 d .
C17_2 C 0.18682(13) 0.04647(9) 0.34836(10) 0.0284(3) Uani 1 1 d .
H17A_2 H 0.2358 0.0057 0.3399 0.043 Uiso 1 1 calc R
H17B_2 H 0.1127 0.0226 0.3365 0.043 Uiso 1 1 calc R
H17C_2 H 0.2135 0.0664 0.4057 0.043 Uiso 1 1 calc R
C18_2 C 0.11324(12) 0.12997(9) 0.07128(9) 0.0248(3) Uani 1 1 d .
H18A_2 H 0.1416 0.1854 0.0855 0.037 Uiso 1 1 calc R
H18B_2 H 0.0331 0.1283 0.0567 0.037 Uiso 1 1 calc R
H18C_2 H 0.1342 0.1103 0.0243 0.037 Uiso 1 1 calc R
C19_2 C 0.08093(12) -0.02815(9) 0.14673(10) 0.0263(3) Uani 1 1 d .
H19A_2 H 0.0764 -0.0549 0.0943 0.040 Uiso 1 1 calc R
H19B_2 H 0.0075 -0.0133 0.1459 0.040 Uiso 1 1 calc R
H19C_2 H 0.1112 -0.0648 0.1921 0.040 Uiso 1 1 calc R

loop_
_atom_site_aniso_label
_atom_site_aniso_U_11
_atom_site_aniso_U_22
_atom_site_aniso_U_33
_atom_site_aniso_U_23
_atom_site_aniso_U_13
_atom_site_aniso_U_12
Si1_1 0.01475(16) 0.01295(15) 0.01391(16) 0.00091(12) 0.00400(12) 0.00260(12)
N1_1 0.0185(5) 0.0140(5) 0.0140(5) 0.0011(4) 0.0039(4) 0.0028(4)
C1_1 0.0120(5) 0.0167(6) 0.0145(6) 0.0008(4) 0.0011(4) 0.0032(4)
N2_1 0.0188(5) 0.0157(5) 0.0145(5) 0.0018(4) 0.0064(4) 0.0048(4)
C2_1 0.0183(6) 0.0168(6) 0.0131(5) 0.0010(4) 0.0034(5) 0.0045(5)
Si3_1 0.01553(16) 0.01765(17) 0.02137(18) 0.00124(14) 0.00584(14) 0.00060(13)
N3_1 0.0156(5) 0.0155(5) 0.0198(5) -0.0002(4) 0.0047(4) 0.0018(4)
C3_1 0.0181(6) 0.0227(7) 0.0185(6) -0.0015(5) 0.0028(5) 0.0039(5)
C4_1 0.0254(7) 0.0222(7) 0.0250(7) -0.0063(5) 0.0047(6) -0.0007(5)
C5_1 0.0329(8) 0.0200(7) 0.0248(7) -0.0046(5) 0.0079(6) 0.0059(6)
C6_1 0.0250(7) 0.0248(7) 0.0223(7) -0.0015(5) 0.0053(5) 0.0117(5)
C7_1 0.0179(6) 0.0229(7) 0.0186(6) -0.0013(5) 0.0023(5) 0.0049(5)
C8_1 0.0209(6) 0.0158(6) 0.0134(6) 0.0025(4) 0.0033(5) 0.0016(5)
C9_1 0.0337(8) 0.0203(6) 0.0148(6) 0.0006(5) 0.0065(5) 0.0023(5)
C10_1 0.0245(7) 0.0217(7) 0.0209(6) 0.0050(5) 0.0042(5) -0.0025(5)
C11_1 0.0255(7) 0.0202(6) 0.0203(6) 0.0063(5) 0.0033(5) 0.0062(5)
C12_1 0.0227(6) 0.0220(6) 0.0158(6) 0.0040(5) 0.0090(5) 0.0055(5)
C13_1 0.0291(7) 0.0354(8) 0.0169(6) 0.0016(6) 0.0081(6) 0.0021(6)
C14_1 0.0239(7) 0.0416(9) 0.0313(8) 0.0108(7) 0.0159(6) 0.0073(6)
C15_1 0.0452(9) 0.0237(7) 0.0261(7) 0.0083(6) 0.0171(7) 0.0067(6)
C20_1 0.0181(7) 0.0394(9) 0.0262(7) -0.0030(6) 0.0023(6) -0.0005(6)
C21_1 0.0270(8) 0.0328(8) 0.0451(9) 0.0104(7) 0.0194(7) 0.0023(6)
C16_1 0.0161(6) 0.0144(6) 0.0204(6) -0.0006(5) 0.0052(5) 0.0029(4)
C22_1 0.0181(6) 0.0253(7) 0.0389(9) -0.0040(6) 0.0025(6) 0.0050(5)
C23_1 0.0159(6) 0.0140(6) 0.0152(6) 0.0007(4) 0.0045(5) 0.0034(4)
C24_1 0.0194(6) 0.0170(6) 0.0189(6) 0.0028(5) 0.0052(5) 0.0045(5)
C30_1 0.0197(6) 0.0213(6) 0.0214(6) 0.0008(5) 0.0099(5) 0.0020(5)
C25_1 0.0174(6) 0.0210(6) 0.0206(6) 0.0012(5) 0.0014(5) 0.0063(5)
C31_1 0.0170(6) 0.0232(7) 0.0285(7) -0.0025(5) 0.0081(5) 0.0035(5)
C26_1 0.0216(7) 0.0254(7) 0.0196(6) -0.0031(5) 0.0013(5) 0.0039(5)
C32_1 0.0191(6) 0.0182(6) 0.0262(7) 0.0002(5) 0.0070(5) 0.0009(5)
C27_1 0.0202(6) 0.0178(6) 0.0194(6) -0.0038(5) 0.0043(5) 0.0025(5)
C28_1 0.0174(6) 0.0172(6) 0.0167(6) -0.0009(5) 0.0055(5) 0.0037(5)
C29_1 0.0187(6) 0.0192(6) 0.0156(6) -0.0003(5) 0.0057(5) 0.0029(5)
P1_1 0.01848(16) 0.01502(16) 0.02703(18) -0.00145(13) 0.00615(14) 0.00333(12)
Si2_1 0.01722(17) 0.01626(17) 0.02371(18) -0.00303(14) 0.00678(14) -0.00037(13)
C17_1 0.0312(8) 0.0190(7) 0.0363(8) 0.0061(6) 0.0097(7) 0.0053(6)
C18_1 0.0245(7) 0.0366(8) 0.0250(7) -0.0047(6) 0.0099(6) 0.0013(6)
C19_1 0.0250(7) 0.0189(7) 0.0495(10) -0.0057(6) 0.0136(7) -0.0033(5)
Si1_2 0.01276(15) 0.01222(15) 0.01141(15) -0.00020(12) 0.00444(12) 0.00223(11)
N1_2 0.0137(5) 0.0154(5) 0.0125(5) 0.0022(4) 0.0044(4) 0.0023(4)
C1_2 0.0150(5) 0.0142(5) 0.0120(5) -0.0021(4) 0.0054(4) 0.0032(4)
N2_2 0.0141(5) 0.0162(5) 0.0130(5) 0.0026(4) 0.0050(4) 0.0044(4)
C2_2 0.0145(5) 0.0175(6) 0.0164(6) 0.0032(5) 0.0058(5) 0.0050(4)
Si3_2 0.01974(17) 0.01416(16) 0.01681(17) -0.00323(13) 0.00645(14) 0.00245(13)
N3_2 0.0152(5) 0.0137(5) 0.0157(5) -0.0025(4) 0.0052(4) 0.0016(4)
C3_2 0.0163(6) 0.0229(6) 0.0208(6) -0.0012(5) 0.0064(5) 0.0029(5)
C4_2 0.0173(6) 0.0290(7) 0.0279(7) -0.0002(6) 0.0042(5) -0.0002(5)
C5_2 0.0155(6) 0.0397(9) 0.0355(8) 0.0055(7) 0.0102(6) 0.0041(6)
C6_2 0.0223(7) 0.0351(8) 0.0320(8) 0.0022(6) 0.0162(6) 0.0093(6)
C7_2 0.0211(6) 0.0241(7) 0.0200(6) 0.0006(5) 0.0097(5) 0.0067(5)
C8_2 0.0189(6) 0.0172(6) 0.0143(6) 0.0042(4) 0.0069(5) 0.0030(5)
C9_2 0.0235(7) 0.0377(8) 0.0298(8) 0.0197(6) 0.0093(6) 0.0109(6)
C10_2 0.0337(8) 0.0190(7) 0.0232(7) 0.0038(5) 0.0093(6) -0.0042(6)
C11_2 0.0410(8) 0.0245(7) 0.0169(6) 0.0045(5) 0.0146(6) 0.0067(6)
C12_2 0.0199(6) 0.0201(6) 0.0138(6) 0.0053(5) 0.0048(5) 0.0076(5)
C13_2 0.0374(8) 0.0306(8) 0.0142(6) 0.0032(5) 0.0076(6) 0.0143(6)
C14_2 0.0240(7) 0.0253(7) 0.0231(7) 0.0072(5) 0.0081(5) 0.0129(5)
C20_2 0.0309(8) 0.0344(8) 0.0183(7) -0.0066(6) 0.0050(6) 0.0078(6)
C15_2 0.0295(7) 0.0255(7) 0.0271(7) 0.0130(6) 0.0085(6) 0.0029(6)
C21_2 0.0344(8) 0.0150(6) 0.0427(9) -0.0022(6) 0.0166(7) 0.0027(6)
C16_2 0.0137(5) 0.0154(6) 0.0159(6) -0.0023(4) 0.0055(4) 0.0013(4)
C22_2 0.0235(7) 0.0214(6) 0.0220(6) -0.0048(5) 0.0098(5) 0.0051(5)
C23_2 0.0141(5) 0.0152(6) 0.0137(5) -0.0021(4) 0.0051(4) 0.0026(4)
C24_2 0.0193(6) 0.0218(6) 0.0152(6) -0.0015(5) 0.0069(5) 0.0008(5)
C30_2 0.0310(7) 0.0170(6) 0.0251(7) -0.0036(5) 0.0052(6) 0.0077(5)
C25_2 0.0264(7) 0.0296(7) 0.0147(6) -0.0061(5) 0.0084(5) 0.0005(6)
C31_2 0.0286(7) 0.0269(7) 0.0284(7) -0.0118(6) 0.0116(6) 0.0041(6)
C26_2 0.0256(7) 0.0292(7) 0.0169(6) -0.0067(5) 0.0029(5) -0.0006(6)
C32_2 0.0368(8) 0.0179(7) 0.0254(7) -0.0055(5) 0.0106(6) -0.0034(6)
C27_2 0.0205(6) 0.0232(7) 0.0217(6) -0.0069(5) 0.0064(5) -0.0033(5)
C28_2 0.0174(6) 0.0185(6) 0.0185(6) -0.0034(5) 0.0079(5) -0.0001(5)
C29_2 0.0224(6) 0.0181(6) 0.0172(6) -0.0018(5) 0.0031(5) 0.0051(5)
P1_2 0.01407(15) 0.01942(16) 0.02084(16) -0.00359(13) 0.00747(13) 0.00023(12)
Si2_2 0.01421(16) 0.01607(17) 0.01905(17) -0.00281(13) 0.00317(13) 0.00186(12)
C17_2 0.0302(8) 0.0283(8) 0.0290(8) 0.0000(6) 0.0134(6) -0.0072(6)
C18_2 0.0231(7) 0.0253(7) 0.0226(7) -0.0009(5) 0.0017(5) 0.0088(5)
C19_2 0.0193(6) 0.0231(7) 0.0344(8) -0.0078(6) 0.0061(6) -0.0025(5)

loop_
_atom_type_symbol
_atom_type_description
_atom_type_scat_dispersion_real
_atom_type_scat_dispersion_imag
_atom_type_scat_source
C C 0.0015 0.0009 'International Tables Vol C Tables 4.2.6.8 and 6.1.1.4'
H H 0.0000 0.0000 'International Tables Vol C Tables 4.2.6.8 and 6.1.1.4'
N N 0.0030 0.0019 'International Tables Vol C Tables 4.2.6.8 and 6.1.1.4'
Si Si 0.0522 0.0431 'International Tables Vol C Tables 4.2.6.8 and 6.1.1.4'
P P 0.0667 0.0580 'International Tables Vol C Tables 4.2.6.8 and 6.1.1.4'

loop_
_geom_angle_atom_site_label_1
_geom_angle_atom_site_label_2
_geom_angle_atom_site_label_3
_geom_angle
N3_1 Si1_1 C16_1 112.34(6)
N3_1 Si1_1 N1_1 113.19(6)
C16_1 Si1_1 N1_1 120.83(6)
N3_1 Si1_1 N2_1 110.40(5)
C16_1 Si1_1 N2_1 123.59(6)
N1_1 Si1_1 N2_1 70.29(5)
N3_1 Si1_1 C1_1 119.04(5)
C16_1 Si1_1 C1_1 128.62(6)
N1_1 Si1_1 C1_1 35.27(4)
N2_1 Si1_1 C1_1 35.13(5)
C1_1 N1_1 C8_1 130.74(11)
C1_1 N1_1 Si1_1 91.76(8)
C8_1 N1_1 Si1_1 137.49(8)
N2_1 C1_1 N1_1 106.48(11)
N2_1 C1_1 C2_1 127.76(11)
N1_1 C1_1 C2_1 125.59(11)
N2_1 C1_1 Si1_1 53.71(6)
N1_1 C1_1 Si1_1 52.97(6)
C2_1 C1_1 Si1_1 172.35(9)
C1_1 N2_1 C12_1 130.39(11)
C1_1 N2_1 Si1_1 91.17(8)
C12_1 N2_1 Si1_1 137.13(9)
C3_1 C2_1 C7_1 119.82(12)
C3_1 C2_1 C1_1 117.98(11)
C7_1 C2_1 C1_1 122.17(12)
N3_1 Si3_1 C22_1 114.41(6)
N3_1 Si3_1 C21_1 112.09(7)
C22_1 Si3_1 C21_1 106.89(8)
N3_1 Si3_1 C20_1 109.92(7)
C22_1 Si3_1 C20_1 105.23(8)
C21_1 Si3_1 C20_1 107.89(8)
Si1_1 N3_1 Si3_1 131.39(7)
Si1_1 N3_1 Si2_1 108.05(6)
Si3_1 N3_1 Si2_1 120.53(7)
C4_1 C3_1 C2_1 120.04(13)
C5_1 C4_1 C3_1 119.99(13)
C6_1 C5_1 C4_1 120.24(13)
C5_1 C6_1 C7_1 120.22(13)
C6_1 C7_1 C2_1 119.70(13)
N1_1 C8_1 C9_1 105.14(10)
N1_1 C8_1 C10_1 111.65(11)
C9_1 C8_1 C10_1 109.06(11)
N1_1 C8_1 C11_1 112.18(11)
C9_1 C8_1 C11_1 109.81(11)
C10_1 C8_1 C11_1 108.91(11)
N2_1 C12_1 C15_1 105.81(11)
N2_1 C12_1 C14_1 110.77(11)
C15_1 C12_1 C14_1 109.79(13)
N2_1 C12_1 C13_1 111.71(11)
C15_1 C12_1 C13_1 108.96(12)
C14_1 C12_1 C13_1 109.71(12)
C23_1 C16_1 Si1_1 130.33(9)
C23_1 C16_1 P1_1 115.38(9)
Si1_1 C16_1 P1_1 114.06(7)
C16_1 C23_1 C28_1 112.58(10)
C16_1 C23_1 C29_1 111.27(10)
C28_1 C23_1 C29_1 108.19(10)
C16_1 C23_1 C24_1 111.08(10)
C28_1 C23_1 C24_1 106.35(10)
C29_1 C23_1 C24_1 107.09(10)
C25_1 C24_1 C23_1 111.91(11)
C31_1 C30_1 C29_1 109.19(11)
C31_1 C30_1 C32_1 109.46(11)
C29_1 C30_1 C32_1 109.35(11)
C26_1 C25_1 C31_1 109.35(12)
C26_1 C25_1 C24_1 109.36(11)
C31_1 C25_1 C24_1 110.01(11)
C25_1 C31_1 C30_1 109.21(11)
C25_1 C26_1 C27_1 109.11(11)
C27_1 C32_1 C30_1 109.46(11)
C32_1 C27_1 C26_1 109.11(11)
C32_1 C27_1 C28_1 109.83(11)
C26_1 C27_1 C28_1 109.59(11)
C27_1 C28_1 C23_1 111.62(10)
C30_1 C29_1 C23_1 111.99(11)
C16_1 P1_1 C17_1 107.87(7)
C16_1 P1_1 Si2_1 94.30(5)
C17_1 P1_1 Si2_1 100.74(6)
N3_1 Si2_1 C18_1 111.52(7)
N3_1 Si2_1 C19_1 112.18(6)
C18_1 Si2_1 C19_1 109.20(8)
N3_1 Si2_1 P1_1 104.10(4)
C18_1 Si2_1 P1_1 108.36(6)
C19_1 Si2_1 P1_1 111.35(6)
N3_2 Si1_2 C16_2 112.53(6)
N3_2 Si1_2 N1_2 111.91(5)
C16_2 Si1_2 N1_2 120.69(6)
N3_2 Si1_2 N2_2 111.17(5)
C16_2 Si1_2 N2_2 123.50(6)
N1_2 Si1_2 N2_2 70.80(5)
N3_2 Si1_2 C1_2 118.89(5)
C16_2 Si1_2 C1_2 128.55(5)
N1_2 Si1_2 C1_2 35.62(4)
N2_2 Si1_2 C1_2 35.30(4)
N3_2 Si1_2 Si2_2 36.39(4)
C16_2 Si1_2 Si2_2 76.76(5)
N1_2 Si1_2 Si2_2 130.02(4)
N2_2 Si1_2 Si2_2 142.17(4)
C1_2 Si1_2 Si2_2 153.61(3)
C1_2 N1_2 C8_2 130.15(10)
C1_2 N1_2 Si1_2 91.53(8)
C8_2 N1_2 Si1_2 138.31(8)
N2_2 C1_2 N1_2 106.63(10)
N2_2 C1_2 C2_2 127.25(11)
N1_2 C1_2 C2_2 125.98(11)
N2_2 C1_2 Si1_2 53.98(6)
N1_2 C1_2 Si1_2 52.86(6)
C2_2 C1_2 Si1_2 172.51(9)
C1_2 N2_2 C12_2 131.35(11)
C1_2 N2_2 Si1_2 90.72(8)
C12_2 N2_2 Si1_2 136.35(8)
C3_2 C2_2 C7_2 120.14(12)
C3_2 C2_2 C1_2 117.89(11)
C7_2 C2_2 C1_2 121.97(12)
N3_2 Si3_2 C22_2 114.23(6)
N3_2 Si3_2 C21_2 111.79(6)
C22_2 Si3_2 C21_2 106.17(7)
N3_2 Si3_2 C20_2 109.86(6)
C22_2 Si3_2 C20_2 107.31(7)
C21_2 Si3_2 C20_2 107.12(8)
Si1_2 N3_2 Si3_2 130.86(6)
Si1_2 N3_2 Si2_2 108.17(6)
Si3_2 N3_2 Si2_2 120.88(6)
C4_2 C3_2 C2_2 119.69(12)
C5_2 C4_2 C3_2 120.41(14)
C6_2 C5_2 C4_2 119.77(13)
C5_2 C6_2 C7_2 120.64(13)
C6_2 C7_2 C2_2 119.35(13)
N1_2 C8_2 C11_2 110.42(10)
N1_2 C8_2 C9_2 106.32(10)
C11_2 C8_2 C9_2 109.16(12)
N1_2 C8_2 C10_2 112.43(11)
C11_2 C8_2 C10_2 109.44(11)
C9_2 C8_2 C10_2 108.98(12)
N2_2 C12_2 C13_2 109.63(10)
N2_2 C12_2 C14_2 113.43(11)
C13_2 C12_2 C14_2 109.73(12)
N2_2 C12_2 C15_2 105.77(11)
C13_2 C12_2 C15_2 109.63(12)
C14_2 C12_2 C15_2 108.54(11)
C23_2 C16_2 Si1_2 130.66(9)
C23_2 C16_2 P1_2 115.77(9)
Si1_2 C16_2 P1_2 113.55(7)
C16_2 C23_2 C28_2 112.35(10)
C16_2 C23_2 C29_2 111.72(10)
C28_2 C23_2 C29_2 107.15(11)
C16_2 C23_2 C24_2 111.01(10)
C28_2 C23_2 C24_2 107.56(10)
C29_2 C23_2 C24_2 106.75(10)
C25_2 C24_2 C23_2 112.05(11)
C32_2 C30_2 C31_2 109.43(12)
C32_2 C30_2 C29_2 109.48(11)
C31_2 C30_2 C29_2 109.45(12)
C31_2 C25_2 C26_2 109.69(13)
C31_2 C25_2 C24_2 109.37(11)
C26_2 C25_2 C24_2 109.17(11)
C30_2 C31_2 C25_2 109.27(11)
C27_2 C26_2 C25_2 109.33(11)
C30_2 C32_2 C27_2 109.42(12)
C32_2 C27_2 C26_2 109.38(12)
C32_2 C27_2 C28_2 109.28(11)
C26_2 C27_2 C28_2 109.56(11)
C23_2 C28_2 C27_2 111.95(10)
C30_2 C29_2 C23_2 111.91(11)
C16_2 P1_2 C17_2 108.52(7)
C16_2 P1_2 Si2_2 94.70(5)
C17_2 P1_2 Si2_2 100.34(5)
N3_2 Si2_2 C18_2 111.11(6)
N3_2 Si2_2 C19_2 112.85(6)
C18_2 Si2_2 C19_2 107.36(7)
N3_2 Si2_2 P1_2 103.56(5)
C18_2 Si2_2 P1_2 109.58(5)
C19_2 Si2_2 P1_2 112.39(6)
N3_2 Si2_2 Si1_2 35.44(3)
C18_2 Si2_2 Si1_2 109.69(6)
C19_2 Si2_2 Si1_2 138.82(5)
P1_2 Si2_2 Si1_2 70.85(3)

loop_
_geom_bond_atom_site_label_1
_geom_bond_atom_site_label_2
_geom_bond_distance
Si1_1 N3_1 1.7292(13)
Si1_1 C16_1 1.7536(13)
Si1_1 N1_1 1.8541(11)
Si1_1 N2_1 1.8715(11)
Si1_1 C1_1 2.3215(13)
N1_1 C1_1 1.3412(16)
N1_1 C8_1 1.4868(16)
C1_1 N2_1 1.3360(17)
C1_1 C2_1 1.4903(17)
N2_1 C12_1 1.4874(16)
C2_1 C3_1 1.3931(19)
C2_1 C7_1 1.3988(18)
Si3_1 N3_1 1.7463(12)
Si3_1 C22_1 1.8660(15)
Si3_1 C21_1 1.8673(16)
Si3_1 C20_1 1.8676(16)
N3_1 Si2_1 1.7801(12)
C3_1 C4_1 1.3899(19)
C4_1 C5_1 1.387(2)
C5_1 C6_1 1.387(2)
C6_1 C7_1 1.3897(19)
C8_1 C9_1 1.5296(18)
C8_1 C10_1 1.5334(19)
C8_1 C11_1 1.5338(19)
C12_1 C15_1 1.523(2)
C12_1 C14_1 1.5279(19)
C12_1 C13_1 1.534(2)
C16_1 C23_1 1.5346(18)
C16_1 P1_1 1.8071(13)
C23_1 C28_1 1.5446(17)
C23_1 C29_1 1.5498(18)
C23_1 C24_1 1.5500(18)
C24_1 C25_1 1.5333(19)
C30_1 C31_1 1.534(2)
C30_1 C29_1 1.5356(19)
C30_1 C32_1 1.5359(18)
C25_1 C26_1 1.5311(19)
C25_1 C31_1 1.533(2)
C26_1 C27_1 1.5347(19)
C32_1 C27_1 1.5342(19)
C27_1 C28_1 1.5369(18)
P1_1 C17_1 1.8774(16)
P1_1 Si2_1 2.2155(9)
Si2_1 C18_1 1.8681(16)
Si2_1 C19_1 1.8708(15)
Si1_2 N3_2 1.7319(12)
Si1_2 C16_2 1.7501(13)
Si1_2 N1_2 1.8418(11)
Si1_2 N2_2 1.8683(12)
Si1_2 C1_2 2.3097(13)
Si1_2 Si2_2 2.8376(10)
N1_2 C1_2 1.3455(16)
N1_2 C8_2 1.4853(16)
C1_2 N2_2 1.3347(16)
C1_2 C2_2 1.4806(17)
N2_2 C12_2 1.4893(16)
C2_2 C3_2 1.3927(18)
C2_2 C7_2 1.3949(17)
Si3_2 N3_2 1.7457(11)
Si3_2 C22_2 1.8680(14)
Si3_2 C21_2 1.8706(15)
Si3_2 C20_2 1.8761(16)
N3_2 Si2_2 1.7718(11)
C3_2 C4_2 1.3870(19)
C4_2 C5_2 1.386(2)
C5_2 C6_2 1.384(2)
C6_2 C7_2 1.389(2)
C8_2 C11_2 1.5269(18)
C8_2 C9_2 1.5283(19)
C8_2 C10_2 1.5287(19)
C12_2 C13_2 1.5291(19)
C12_2 C14_2 1.5310(18)
C12_2 C15_2 1.535(2)
C16_2 C23_2 1.5378(17)
C16_2 P1_2 1.8050(13)
C23_2 C28_2 1.5394(17)
C23_2 C29_2 1.5497(18)
C23_2 C24_2 1.5509(17)
C24_2 C25_2 1.5376(18)
C30_2 C32_2 1.531(2)
C30_2 C31_2 1.533(2)
C30_2 C29_2 1.5392(18)
C25_2 C31_2 1.533(2)
C25_2 C26_2 1.534(2)
C26_2 C27_2 1.534(2)
C32_2 C27_2 1.534(2)
C27_2 C28_2 1.5409(18)
P1_2 C17_2 1.8738(16)
P1_2 Si2_2 2.2193(7)
Si2_2 C18_2 1.8725(15)
Si2_2 C19_2 1.8740(15)
